data_4341097
loop_
_publ_author_name
'Fataftah, Majed S.'
'Zadrozny, Joseph M.'
'Rogers, Dylan M.'
'Freedman, Danna E.'

_publ_section_title
;
 A mononuclear transition metal single-molecule magnet in a nuclear
 spin-free ligand environment.
;
_journal_issue 19
_journal_name_full 'Inorganic chemistry'
_journal_page_first 10716
_journal_page_last 10721
_journal_paper_doi 10.1021/ic501906z
_journal_volume 53
_journal_year 2014
_chemical_formula_moiety 'C6 Co S10, 2(C24 H20 P), C2 H3 N'
_chemical_formula_sum 'C56 H43 Co N P2 S10'
_chemical_formula_weight 1171.38
_chemical_name_systematic Cobalt(C3S5)2
_space_group_crystal_system triclinic
_space_group_IT_number 2
_space_group_name_Hall '-P 1'
_space_group_name_H-M_alt 'P -1'
_symmetry_space_group_name_Hall '-P 1'
_symmetry_space_group_name_H-M 'P -1'
_atom_sites_solution_hydrogens geom
_atom_sites_solution_primary direct
_atom_sites_solution_secondary difmap
_audit_creation_date 2014-05-08
_audit_creation_method
;
Olex2 1.2
(compiled 2013.11.15 svn.r2834 for OlexSys, GUI svn.r4720)
;
_cell_angle_alpha 64.432(3)
_cell_angle_beta 78.376(3)
_cell_angle_gamma 78.050(3)
_cell_formula_units_Z 2
_cell_length_a 9.5256(5)
_cell_length_b 16.9629(9)
_cell_length_c 19.2150(10)
_cell_measurement_reflns_used 9886
_cell_measurement_temperature 100.0
_cell_measurement_theta_max 26.116
_cell_measurement_theta_min 2.687
_cell_volume 2717.9(3)
_computing_data_reduction 'SAINT v8.27A (Bruker, 2012)'
_computing_molecular_graphics 'Olex2 (Dolomanov et al., 2009)'
_computing_publication_material 'Olex2 (Dolomanov et al., 2009)'
_computing_structure_refinement 'XL (Sheldrick, 2008)'
_computing_structure_solution 'XS (Sheldrick, 2008)'
_diffrn_ambient_temperature 99.74
_diffrn_detector 'CCD area detector'
_diffrn_detector_area_resol_mean 5.6
_diffrn_detector_type 'Bruker SMART CCD 6000 area detector'
_diffrn_measured_fraction_theta_full 0.955
_diffrn_measured_fraction_theta_max 0.949
_diffrn_measurement_device 'three-circle diffractometer'
_diffrn_measurement_device_type 'Bruker SMART CCD 6000 area detector'
_diffrn_measurement_method '\w scans'
_diffrn_radiation_monochromator graphite
_diffrn_radiation_probe x-ray
_diffrn_radiation_type MoK\a
_diffrn_radiation_wavelength 0.71073
_diffrn_reflns_av_R_equivalents 0.0605
_diffrn_reflns_av_unetI/netI 0.0965
_diffrn_reflns_limit_h_max 11
_diffrn_reflns_limit_h_min -11
_diffrn_reflns_limit_k_max 21
_diffrn_reflns_limit_k_min -20
_diffrn_reflns_limit_l_max 21
_diffrn_reflns_limit_l_min -23
_diffrn_reflns_number 17431
_diffrn_reflns_theta_full 26.00
_diffrn_reflns_theta_max 26.24
_diffrn_reflns_theta_min 1.38
_diffrn_source 'sealed X-ray tube'
_diffrn_source_target Mo
_diffrn_standards_number 0
_exptl_absorpt_coefficient_mu 0.798
_exptl_absorpt_correction_T_max 0.7453
_exptl_absorpt_correction_T_min 0.6554
_exptl_absorpt_correction_type multi-scan
_exptl_absorpt_process_details
;
SADABS-2012/1 (Bruker,2012) was used for absorption correction.
wR2(int) was 0.0789 before and 0.0661 after correction.
The Ratio of minimum to maximum transmission is 0.8794.
The \l/2 correction factor is 0.0015.
;
_exptl_crystal_colour 'metallic red'
_exptl_crystal_colour_lustre metallic
_exptl_crystal_colour_primary red
_exptl_crystal_density_diffrn 1.431
_exptl_crystal_density_method 'not measured'
_exptl_crystal_description plate
_exptl_crystal_F_000 1206
_exptl_crystal_preparation 'Synthesized from addition of CoCl2 to Na2C3S5 in 10 mL of methanol.'
_exptl_crystal_recrystallization_method 'Recrystallized from hot acetonitrile.'
_exptl_crystal_size_max 0.2
_exptl_crystal_size_mid 0.2
_exptl_crystal_size_min 0.05
_refine_diff_density_max 0.727
_refine_diff_density_min -0.732
_refine_diff_density_rms 0.177
_refine_ls_extinction_method none
_refine_ls_goodness_of_fit_ref 1.088
_refine_ls_hydrogen_treatment mixed
_refine_ls_matrix_type full
_refine_ls_number_parameters 632
_refine_ls_number_reflns 10408
_refine_ls_number_restraints 0
_refine_ls_restrained_S_all 1.088
_refine_ls_R_factor_all 0.0791
_refine_ls_R_factor_gt 0.0485
_refine_ls_shift/su_max 0.045
_refine_ls_shift/su_mean 0.004
_refine_ls_structure_factor_coef Fsqd
_refine_ls_weighting_details 'calc w=1/[\s^2^(Fo^2^)+(0.0667P)^2^+0.0000P] where P=(Fo^2^+2Fc^2^)/3'
_refine_ls_weighting_scheme calc
_refine_ls_wR_factor_gt 0.1193
_refine_ls_wR_factor_ref 0.1554
_reflns_number_gt 7585
_reflns_number_total 10408
_reflns_threshold_expression >2sigma(I)
_cod_data_source_file ic501906z_si_002.cif
_cod_data_source_block msf1_51_0m
_cod_depositor_comments 'Adding full bibliography for 4341097--4341098.cif.'
_cod_original_cell_volume 2717.9(2)
_cod_database_code 4341097
_olex2_refinement_description
;
1. Fixed Uiso
 At 1.2 times of:
  All C(H) groups
 At 1.5 times of:
  All C(H,H,H) groups
2.a Aromatic/amide H refined with riding coordinates:
 C1(H1), C3(H3), C6(H6), C7(H7), C8(H8), C9(H9), C13(H13), C16(H16), C17(H17),
 C18(H18), C19(H19), C20(H20), C21(H21), C22(H22), C23(H23), C24(H24), C25(H25),
  C26(H26), C28(H28), C29(H29), C31(H31), C32(H32), C34(H34), C35(H35),
 C36(H36), C37(H37), C38(H38), C40(H40), C41(H41), C42(H42), C43(H43), C44(H44),
  C45(H45), C46(H46), C48(H48), C49(H49), C50(H50), C51(H51), C52(H52), C53(H53)
2.b Idealised Me refined as rotating group:
 C1A(H1AA,H1AB,H1AC)
;

loop_
_space_group_symop_id
_space_group_symop_operation_xyz
1 'x, y, z'
2 '-x, -y, -z'

loop_
_atom_site_label
_atom_site_type_symbol
_atom_site_fract_x
_atom_site_fract_y
_atom_site_fract_z
_atom_site_U_iso_or_equiv
_atom_site_adp_type
_atom_site_occupancy
_atom_site_symmetry_multiplicity
_atom_site_calc_flag
_atom_site_refinement_flags_posn
Co1 Co 0.41826(6) 0.73153(4) 0.28884(3) 0.01445(15) Uani 1 1 d .
S2 S 0.15214(11) 0.89661(7) 0.43259(6) 0.0169(2) Uani 1 1 d .
S3 S 0.29422(11) 0.73788(7) 0.53996(6) 0.0175(2) Uani 1 1 d .
P4 P 0.44593(11) 0.89101(7) 0.85354(6) 0.0133(2) Uani 1 1 d .
S5 S 0.42793(11) 0.66527(7) 0.42037(6) 0.0171(2) Uani 1 1 d .
S6 S 0.13744(12) 0.87318(7) 0.59802(6) 0.0205(2) Uani 1 1 d .
S7 S 0.25300(11) 0.84976(7) 0.29459(6) 0.0172(2) Uani 1 1 d .
S8 S 0.53413(12) 0.61802(7) 0.09157(6) 0.0184(2) Uani 1 1 d .
S9 S 0.78429(11) 0.68455(7) 0.09493(6) 0.0187(2) Uani 1 1 d .
P10 P 0.71893(11) 0.64771(7) 0.63079(6) 0.0152(2) Uani 1 1 d .
S11 S 0.64693(11) 0.74516(7) 0.22183(6) 0.0171(2) Uani 1 1 d .
S12 S 0.35177(11) 0.66753(7) 0.21873(6) 0.0176(2) Uani 1 1 d .
S13 S 0.80599(13) 0.60120(7) -0.01522(6) 0.0236(3) Uani 1 1 d .
C1 C 0.4977(5) 0.7164(3) 0.8715(2) 0.0190(9) Uani 1 1 d .
H1 H 0.5920 0.7283 0.8458 0.023 Uiso 1 1 calc R
C2 C 0.5154(4) 0.6646(3) 0.1593(2) 0.0151(9) Uani 1 1 d .
C3 C 0.3919(4) 0.8628(3) 1.0084(2) 0.0174(9) Uani 1 1 d .
H3 H 0.4201 0.8020 1.0189 0.021 Uiso 1 1 calc R
C4 C 0.2483(4) 0.8223(3) 0.3930(2) 0.0145(8) Uani 1 1 d .
C5 C 0.3173(4) 0.7478(3) 0.4440(2) 0.0146(8) Uani 1 1 d .
C6 C 0.7883(4) 0.8161(3) 0.5631(2) 0.0184(9) Uani 1 1 d .
H6 H 0.8815 0.7891 0.5500 0.022 Uiso 1 1 calc R
C7 C 0.2588(4) 0.7653(3) 0.9210(2) 0.0188(9) Uani 1 1 d .
H7 H 0.1904 0.8102 0.9304 0.023 Uiso 1 1 calc R
C8 C 0.5373(4) 0.8050(3) 0.6208(2) 0.0184(9) Uani 1 1 d .
H8 H 0.4605 0.7706 0.6469 0.022 Uiso 1 1 calc R
C9 C 0.7835(5) 0.6588(3) 0.4801(3) 0.0230(10) Uani 1 1 d .
H9 H 0.6838 0.6803 0.4761 0.028 Uiso 1 1 calc R
C10 C 0.6755(4) 0.7648(3) 0.6023(2) 0.0156(9) Uani 1 1 d .
C11 C 0.5597(4) 0.5950(3) 0.6563(2) 0.0143(8) Uani 1 1 d .
C12 C 0.8114(4) 0.6020(3) 0.7154(2) 0.0173(9) Uani 1 1 d .
C13 C 0.3475(5) 1.0140(3) 0.9168(2) 0.0181(9) Uani 1 1 d .
H13 H 0.3460 1.0566 0.8647 0.022 Uiso 1 1 calc R
C14 C 0.1901(4) 0.8380(3) 0.5270(2) 0.0166(9) Uani 1 1 d .
C15 C 0.3964(4) 0.7830(3) 0.8835(2) 0.0139(8) Uani 1 1 d .
C16 C 0.7243(4) 0.8488(3) 0.8898(2) 0.0172(9) Uani 1 1 d .
H16 H 0.6818 0.8411 0.9411 0.021 Uiso 1 1 calc R
C17 C 0.5136(5) 0.8953(3) 0.6008(2) 0.0204(9) Uani 1 1 d .
H17 H 0.4205 0.9229 0.6134 0.024 Uiso 1 1 calc R
C18 C 0.7632(5) 0.9061(3) 0.5436(2) 0.0207(9) Uani 1 1 d .
H18 H 0.8396 0.9408 0.5175 0.025 Uiso 1 1 calc R
C19 C 0.2347(5) 0.9598(3) 0.7547(3) 0.0212(10) Uani 1 1 d .
H19 H 0.1944 0.9066 0.7854 0.025 Uiso 1 1 calc R
C20 C 0.3075(5) 1.0399(3) 0.9782(3) 0.0233(10) Uani 1 1 d .
H20 H 0.2782 1.1005 0.9681 0.028 Uiso 1 1 calc R
C21 C 0.6266(5) 0.9457(3) 0.5622(2) 0.0202(10) Uani 1 1 d .
H21 H 0.6099 1.0075 0.5486 0.024 Uiso 1 1 calc R
C22 C 0.9343(5) 0.8393(3) 0.7986(3) 0.0255(11) Uani 1 1 d .
H22 H 1.0356 0.8242 0.7879 0.031 Uiso 1 1 calc R
C23 C 0.7003(5) 0.8930(3) 0.7550(3) 0.0237(10) Uani 1 1 d .
H23 H 0.6416 0.9154 0.7142 0.028 Uiso 1 1 calc R
C24 C 0.8782(5) 0.6533(3) 0.7362(3) 0.0202(9) Uani 1 1 d .
H24 H 0.8747 0.7149 0.7058 0.024 Uiso 1 1 calc R
C25 C 0.2238(5) 1.1029(3) 0.6497(3) 0.0280(11) Uani 1 1 d .
H25 H 0.1755 1.1481 0.6085 0.034 Uiso 1 1 calc R
C26 C 0.3529(5) 0.8896(3) 1.0689(2) 0.0196(9) Uani 1 1 d .
H26 H 0.3554 0.8471 1.1210 0.023 Uiso 1 1 calc R
C27 C 0.8366(4) 0.6316(3) 0.5505(2) 0.0164(9) Uani 1 1 d .
C28 C 0.4627(4) 0.5996(3) 0.7207(2) 0.0187(9) Uani 1 1 d .
H28 H 0.4829 0.6295 0.7487 0.022 Uiso 1 1 calc R
C29 C 0.5325(4) 0.5487(3) 0.6164(2) 0.0158(9) Uani 1 1 d .
H29 H 0.5987 0.5443 0.5736 0.019 Uiso 1 1 calc R
C30 C 0.6381(4) 0.8810(3) 0.8300(2) 0.0157(9) Uani 1 1 d .
C31 C 0.8486(5) 0.8721(3) 0.7399(3) 0.0265(11) Uani 1 1 d .
H31 H 0.8914 0.8804 0.6885 0.032 Uiso 1 1 calc R
C32 C 0.4604(5) 0.6328(3) 0.8970(3) 0.0238(10) Uani 1 1 d .
H32 H 0.5299 0.5869 0.8900 0.029 Uiso 1 1 calc R
C33 C 0.3899(4) 0.9251(3) 0.9321(2) 0.0136(8) Uani 1 1 d .
C34 C 0.8174(5) 0.5115(3) 0.7601(3) 0.0238(10) Uani 1 1 d .
H34 H 0.7722 0.4764 0.7461 0.029 Uiso 1 1 calc R
C35 C 0.3527(5) 1.1141(3) 0.6645(3) 0.0274(11) Uani 1 1 d .
H35 H 0.3928 1.1673 0.6332 0.033 Uiso 1 1 calc R
C36 C 0.4237(5) 1.0493(3) 0.7240(2) 0.0232(10) Uani 1 1 d .
H36 H 0.5123 1.0574 0.7339 0.028 Uiso 1 1 calc R
C37 C 0.2211(5) 0.6817(3) 0.9447(3) 0.0247(10) Uani 1 1 d .
H37 H 0.1262 0.6697 0.9692 0.030 Uiso 1 1 calc R
C38 C 1.0215(5) 0.6245(3) 0.4215(3) 0.0310(12) Uani 1 1 d .
H38 H 1.0855 0.6223 0.3774 0.037 Uiso 1 1 calc R
C39 C 0.3637(4) 0.9713(3) 0.7698(2) 0.0158(9) Uani 1 1 d .
C40 C 0.3229(5) 0.6162(3) 0.9325(3) 0.0296(11) Uani 1 1 d .
H40 H 0.2973 0.5590 0.9489 0.036 Uiso 1 1 calc R
C41 C 0.3099(5) 0.9779(3) 1.0542(3) 0.0214(10) Uani 1 1 d .
H41 H 0.2823 0.9958 1.0961 0.026 Uiso 1 1 calc R
C42 C 0.9545(5) 0.5236(3) 0.8468(3) 0.0242(10) Uani 1 1 d .
H42 H 1.0019 0.4969 0.8921 0.029 Uiso 1 1 calc R
C43 C 0.1653(5) 1.0254(3) 0.6952(3) 0.0268(11) Uani 1 1 d .
H43 H 0.0766 1.0176 0.6852 0.032 Uiso 1 1 calc R
C44 C 0.9840(5) 0.5993(3) 0.5565(3) 0.0236(10) Uani 1 1 d .
H44 H 1.0206 0.5790 0.6047 0.028 Uiso 1 1 calc R
C45 C 0.8725(5) 0.8283(3) 0.8738(3) 0.0223(10) Uani 1 1 d .
H45 H 0.9319 0.8066 0.9142 0.027 Uiso 1 1 calc R
C46 C 0.3380(5) 0.5604(3) 0.7429(3) 0.0219(10) Uani 1 1 d .
H46 H 0.2709 0.5645 0.7855 0.026 Uiso 1 1 calc R
C47 C 0.6340(4) 0.6959(3) 0.1612(2) 0.0157(9) Uani 1 1 d .
C48 C 1.0744(5) 0.5976(3) 0.4912(3) 0.0320(12) Uani 1 1 d .
H48 H 1.1747 0.5776 0.4942 0.038 Uiso 1 1 calc R
C49 C 0.8764(6) 0.6547(3) 0.4153(3) 0.0286(11) Uani 1 1 d .
H49 H 0.8403 0.6724 0.3674 0.034 Uiso 1 1 calc R
C50 C 0.8898(5) 0.4731(3) 0.8250(3) 0.0287(11) Uani 1 1 d .
H50 H 0.8951 0.4113 0.8551 0.034 Uiso 1 1 calc R
C51 C 0.9493(5) 0.6135(3) 0.8017(3) 0.0259(10) Uani 1 1 d .
H51 H 0.9952 0.6481 0.8158 0.031 Uiso 1 1 calc R
C52 C 0.4067(4) 0.5089(3) 0.6404(3) 0.0203(10) Uani 1 1 d .
H52 H 0.3869 0.4774 0.6136 0.024 Uiso 1 1 calc R
C53 C 0.3110(5) 0.5149(3) 0.7025(3) 0.0204(10) Uani 1 1 d .
H53 H 0.2256 0.4877 0.7180 0.024 Uiso 1 1 calc R
C54 C 0.7121(5) 0.6320(3) 0.0531(2) 0.0199(9) Uani 1 1 d .
C1A C 0.9935(7) 0.8529(6) 0.1682(4) 0.075(2) Uani 1 1 d .
H1AA H 0.9076 0.8273 0.2012 0.113 Uiso 1 1 calc GR
H1AB H 0.9812 0.9158 0.1572 0.113 Uiso 1 1 calc GR
H1AC H 1.0789 0.8228 0.1952 0.113 Uiso 1 1 calc GR
N2 N 1.0235(6) 0.8344(7) 0.0375(6) 0.145(5) Uani 1 1 d .
C1B C 1.0127(6) 0.8423(7) 0.0951(6) 0.099(3) Uani 1 1 d .

loop_
_atom_site_aniso_label
_atom_site_aniso_U_11
_atom_site_aniso_U_22
_atom_site_aniso_U_33
_atom_site_aniso_U_23
_atom_site_aniso_U_13
_atom_site_aniso_U_12
Co1 0.0162(3) 0.0151(3) 0.0118(3) -0.0053(2) -0.0021(2) -0.0018(2)
S2 0.0151(5) 0.0181(5) 0.0179(5) -0.0089(4) -0.0037(4) 0.0019(4)
S3 0.0202(5) 0.0182(5) 0.0130(5) -0.0067(4) -0.0030(4) 0.0013(4)
P4 0.0128(5) 0.0156(5) 0.0111(5) -0.0033(4) -0.0031(4) -0.0044(4)
S5 0.0208(5) 0.0154(5) 0.0130(5) -0.0057(4) -0.0035(4) 0.0031(4)
S6 0.0180(5) 0.0270(6) 0.0199(6) -0.0149(5) 0.0009(4) -0.0014(4)
S7 0.0188(5) 0.0182(5) 0.0133(5) -0.0055(4) -0.0052(4) 0.0012(4)
S8 0.0241(6) 0.0170(5) 0.0153(5) -0.0080(4) -0.0049(4) -0.0001(4)
S9 0.0196(5) 0.0202(6) 0.0157(5) -0.0085(5) -0.0004(4) -0.0005(4)
P10 0.0141(5) 0.0158(5) 0.0147(5) -0.0042(4) -0.0029(4) -0.0034(4)
S11 0.0184(5) 0.0207(6) 0.0149(5) -0.0093(5) -0.0008(4) -0.0050(4)
S12 0.0188(5) 0.0181(5) 0.0176(5) -0.0083(5) -0.0015(4) -0.0049(4)
S13 0.0319(6) 0.0206(6) 0.0172(6) -0.0104(5) 0.0006(5) 0.0009(5)
C1 0.020(2) 0.023(2) 0.015(2) -0.0088(19) -0.0022(18) -0.0030(18)
C2 0.022(2) 0.0100(19) 0.013(2) -0.0041(17) -0.0034(17) 0.0003(17)
C3 0.018(2) 0.014(2) 0.018(2) -0.0033(18) -0.0048(18) -0.0025(17)
C4 0.013(2) 0.016(2) 0.017(2) -0.0088(18) -0.0018(17) -0.0017(16)
C5 0.016(2) 0.015(2) 0.014(2) -0.0062(17) -0.0029(17) -0.0040(16)
C6 0.015(2) 0.018(2) 0.021(2) -0.0053(19) -0.0037(18) -0.0027(17)
C7 0.018(2) 0.020(2) 0.018(2) -0.0066(19) -0.0043(18) -0.0026(18)
C8 0.020(2) 0.019(2) 0.017(2) -0.0040(19) -0.0068(18) -0.0054(18)
C9 0.024(2) 0.019(2) 0.022(2) -0.005(2) -0.0016(19) -0.0039(19)
C10 0.016(2) 0.018(2) 0.014(2) -0.0061(18) -0.0053(17) -0.0037(17)
C11 0.011(2) 0.015(2) 0.012(2) 0.0002(17) -0.0043(16) -0.0023(16)
C12 0.013(2) 0.018(2) 0.019(2) -0.0046(19) -0.0053(17) -0.0019(17)
C13 0.025(2) 0.013(2) 0.015(2) -0.0018(18) -0.0047(18) -0.0073(18)
C14 0.010(2) 0.018(2) 0.021(2) -0.0095(19) 0.0027(17) -0.0040(16)
C15 0.018(2) 0.0111(19) 0.012(2) -0.0008(17) -0.0055(17) -0.0054(16)
C16 0.016(2) 0.020(2) 0.020(2) -0.0111(19) -0.0019(17) -0.0063(17)
C17 0.023(2) 0.024(2) 0.019(2) -0.012(2) -0.0105(19) 0.0008(19)
C18 0.025(2) 0.022(2) 0.017(2) -0.0055(19) -0.0041(18) -0.0100(19)
C19 0.023(2) 0.020(2) 0.022(2) -0.0047(19) -0.0073(19) -0.0077(18)
C20 0.029(3) 0.019(2) 0.027(3) -0.010(2) -0.008(2) -0.0060(19)
C21 0.028(2) 0.015(2) 0.020(2) -0.0055(19) -0.0154(19) -0.0009(18)
C22 0.016(2) 0.028(3) 0.039(3) -0.019(2) 0.004(2) -0.0098(19)
C23 0.018(2) 0.036(3) 0.021(2) -0.013(2) 0.0009(19) -0.009(2)
C24 0.023(2) 0.018(2) 0.020(2) -0.0073(19) -0.0066(19) 0.0003(18)
C25 0.038(3) 0.028(3) 0.016(2) -0.004(2) -0.014(2) -0.001(2)
C26 0.027(2) 0.020(2) 0.013(2) -0.0050(18) -0.0032(18) -0.0089(19)
C27 0.017(2) 0.014(2) 0.019(2) -0.0057(18) -0.0012(17) -0.0044(17)
C28 0.020(2) 0.019(2) 0.015(2) -0.0037(19) -0.0060(18) -0.0017(18)
C29 0.014(2) 0.011(2) 0.019(2) -0.0033(18) -0.0069(17) 0.0020(16)
C30 0.013(2) 0.018(2) 0.018(2) -0.0089(18) -0.0029(17) -0.0027(17)
C31 0.026(3) 0.035(3) 0.025(3) -0.018(2) 0.008(2) -0.016(2)
C32 0.035(3) 0.018(2) 0.025(2) -0.013(2) -0.010(2) 0.000(2)
C33 0.0100(19) 0.018(2) 0.014(2) -0.0049(17) -0.0011(16) -0.0066(16)
C34 0.026(2) 0.019(2) 0.024(2) -0.002(2) -0.011(2) -0.0077(19)
C35 0.039(3) 0.023(2) 0.017(2) 0.001(2) -0.009(2) -0.013(2)
C36 0.026(2) 0.026(2) 0.016(2) -0.002(2) -0.0048(19) -0.012(2)
C37 0.023(2) 0.024(2) 0.024(3) -0.004(2) -0.005(2) -0.0097(19)
C38 0.036(3) 0.028(3) 0.029(3) -0.016(2) 0.015(2) -0.012(2)
C39 0.021(2) 0.015(2) 0.010(2) -0.0030(17) -0.0034(17) -0.0022(17)
C40 0.045(3) 0.020(2) 0.029(3) -0.010(2) -0.015(2) -0.008(2)
C41 0.025(2) 0.023(2) 0.021(2) -0.011(2) -0.0032(19) -0.0083(19)
C42 0.020(2) 0.032(3) 0.021(2) -0.013(2) -0.0081(19) 0.006(2)
C43 0.027(3) 0.024(2) 0.032(3) -0.008(2) -0.016(2) -0.005(2)
C44 0.018(2) 0.022(2) 0.029(3) -0.009(2) -0.002(2) -0.0052(19)
C45 0.017(2) 0.021(2) 0.032(3) -0.010(2) -0.009(2) -0.0024(18)
C46 0.018(2) 0.024(2) 0.015(2) 0.0005(19) -0.0014(18) -0.0034(18)
C47 0.020(2) 0.012(2) 0.014(2) -0.0051(17) -0.0026(17) 0.0016(17)
C48 0.018(2) 0.031(3) 0.047(3) -0.019(3) 0.009(2) -0.008(2)
C49 0.043(3) 0.022(2) 0.019(2) -0.008(2) 0.005(2) -0.010(2)
C50 0.029(3) 0.024(3) 0.026(3) 0.000(2) -0.011(2) -0.003(2)
C51 0.026(3) 0.031(3) 0.026(3) -0.017(2) -0.009(2) 0.000(2)
C52 0.018(2) 0.011(2) 0.030(3) -0.0038(19) -0.0104(19) -0.0011(17)
C53 0.016(2) 0.014(2) 0.021(2) 0.0049(19) -0.0061(18) -0.0058(17)
C54 0.030(3) 0.015(2) 0.012(2) -0.0036(18) -0.0059(19) 0.0007(18)
C1A 0.037(4) 0.125(7) 0.110(6) -0.089(6) -0.009(4) -0.015(4)
N2 0.025(3) 0.330(13) 0.219(9) -0.252(10) 0.002(4) -0.015(5)
C1B 0.012(3) 0.183(9) 0.181(10) -0.153(9) -0.006(4) -0.005(4)

loop_
_atom_type_symbol
_atom_type_description
_atom_type_scat_dispersion_real
_atom_type_scat_dispersion_imag
_atom_type_scat_source
C C 0.0033 0.0016 'International Tables Vol C Tables 4.2.6.8 and 6.1.1.4'
H H 0.0000 0.0000 'International Tables Vol C Tables 4.2.6.8 and 6.1.1.4'
Co Co 0.3494 0.9721 'International Tables Vol C Tables 4.2.6.8 and 6.1.1.4'
N N 0.0061 0.0033 'International Tables Vol C Tables 4.2.6.8 and 6.1.1.4'
P P 0.1023 0.0942 'International Tables Vol C Tables 4.2.6.8 and 6.1.1.4'
S S 0.1246 0.1234 'International Tables Vol C Tables 4.2.6.8 and 6.1.1.4'

loop_
_geom_angle_atom_site_label_1
_geom_angle_atom_site_label_2
_geom_angle_atom_site_label_3
_geom_angle
S5 Co1 S7 94.13(4)
S5 Co1 S11 110.61(4)
S5 Co1 S12 124.61(4)
S11 Co1 S7 123.48(4)
S11 Co1 S12 94.06(4)
S12 Co1 S7 112.64(4)
C14 S2 C4 98.74(19)
C14 S3 C5 98.5(2)
C30 P4 C15 106.61(19)
C30 P4 C33 110.91(19)
C30 P4 C39 109.33(19)
C33 P4 C15 108.97(19)
C33 P4 C39 108.99(19)
C39 P4 C15 112.02(19)
C5 S5 Co1 97.60(14)
C4 S7 Co1 97.08(14)
C54 S8 C2 98.6(2)
C54 S9 C47 99.0(2)
C10 P10 C27 106.66(19)
C11 P10 C10 111.92(19)
C11 P10 C12 107.47(19)
C11 P10 C27 112.03(19)
C12 P10 C10 108.47(19)
C12 P10 C27 110.3(2)
C47 S11 Co1 97.56(14)
C2 S12 Co1 97.86(14)
C32 C1 C15 119.9(4)
S12 C2 S8 119.6(2)
C47 C2 S8 115.8(3)
C47 C2 S12 124.5(3)
C26 C3 C33 119.7(4)
S7 C4 S2 119.3(2)
C5 C4 S2 115.0(3)
C5 C4 S7 125.7(3)
S5 C5 S3 119.0(2)
C4 C5 S3 115.8(3)
C4 C5 S5 125.2(3)
C18 C6 C10 119.9(4)
C15 C7 C37 119.9(4)
C17 C8 C10 119.6(4)
C27 C9 C49 120.1(4)
C6 C10 P10 117.3(3)
C8 C10 P10 122.7(3)
C8 C10 C6 119.9(4)
C28 C11 P10 117.2(3)
C29 C11 P10 122.6(3)
C29 C11 C28 120.2(4)
C24 C12 P10 122.5(3)
C34 C12 P10 117.4(3)
C34 C12 C24 120.0(4)
C20 C13 C33 119.6(4)
S3 C14 S2 112.0(2)
S6 C14 S2 125.0(2)
S6 C14 S3 123.0(3)
C1 C15 P4 120.2(3)
C7 C15 P4 119.9(3)
C7 C15 C1 119.9(4)
C45 C16 C30 119.5(4)
C8 C17 C21 120.0(4)
C6 C18 C21 120.1(4)
C43 C19 C39 120.0(4)
C41 C20 C13 120.3(4)
C18 C21 C17 120.5(4)
C31 C22 C45 120.0(4)
C30 C23 C31 119.6(4)
C51 C24 C12 119.5(4)
C35 C25 C43 119.7(4)
C3 C26 C41 120.6(4)
C9 C27 P10 119.4(3)
C9 C27 C44 120.0(4)
C44 C27 P10 120.3(3)
C46 C28 C11 119.8(4)
C52 C29 C11 119.0(4)
C16 C30 P4 119.1(3)
C23 C30 P4 120.1(3)
C23 C30 C16 120.2(4)
C22 C31 C23 120.6(4)
C40 C32 C1 119.9(4)
C3 C33 P4 119.8(3)
C3 C33 C13 120.1(4)
C13 C33 P4 120.1(3)
C50 C34 C12 119.5(4)
C36 C35 C25 120.8(4)
C35 C36 C39 119.2(4)
C40 C37 C7 119.5(4)
C48 C38 C49 120.7(4)
C19 C39 P4 120.4(3)
C19 C39 C36 120.0(4)
C36 C39 P4 119.4(3)
C32 C40 C37 120.8(4)
C20 C41 C26 119.7(4)
C50 C42 C51 119.4(4)
C19 C43 C25 120.4(4)
C48 C44 C27 118.7(5)
C16 C45 C22 120.1(4)
C28 C46 C53 119.7(4)
S11 C47 S9 119.1(2)
C2 C47 S9 115.0(3)
C2 C47 S11 126.0(3)
C38 C48 C44 121.0(5)
C38 C49 C9 119.4(5)
C34 C50 C42 120.9(4)
C24 C51 C42 120.8(4)
C53 C52 C29 120.5(4)
C52 C53 C46 120.8(4)
S8 C54 S9 111.5(2)
S13 C54 S8 125.9(3)
S13 C54 S9 122.5(3)
N2 C1B C1A 178.0(7)

loop_
_geom_bond_atom_site_label_1
_geom_bond_atom_site_label_2
_geom_bond_distance
Co1 S5 2.2931(11)
Co1 S7 2.3079(12)
Co1 S11 2.2973(12)
Co1 S12 2.2991(12)
S2 C4 1.753(4)
S2 C14 1.724(4)
S3 C5 1.750(4)
S3 C14 1.723(4)
P4 C15 1.802(4)
P4 C30 1.785(4)
P4 C33 1.789(4)
P4 C39 1.797(4)
S5 C5 1.738(4)
S6 C14 1.665(4)
S7 C4 1.736(4)
S8 C2 1.756(4)
S8 C54 1.728(5)
S9 C47 1.753(4)
S9 C54 1.734(4)
P10 C10 1.796(4)
P10 C11 1.796(4)
P10 C12 1.796(4)
P10 C27 1.803(4)
S11 C47 1.734(4)
S12 C2 1.743(4)
S13 C54 1.650(4)
C1 C15 1.395(6)
C1 C32 1.384(6)
C2 C47 1.357(6)
C3 C26 1.381(6)
C3 C33 1.390(6)
C4 C5 1.355(5)
C6 C10 1.406(6)
C6 C18 1.386(6)
C7 C15 1.387(6)
C7 C37 1.390(6)
C8 C10 1.405(6)
C8 C17 1.389(6)
C9 C27 1.393(6)
C9 C49 1.393(6)
C11 C28 1.408(6)
C11 C29 1.399(6)
C12 C24 1.397(6)
C12 C34 1.395(6)
C13 C20 1.388(6)
C13 C33 1.391(6)
C16 C30 1.396(6)
C16 C45 1.386(6)
C17 C21 1.397(6)
C18 C21 1.389(6)
C19 C39 1.387(6)
C19 C43 1.372(6)
C20 C41 1.384(6)
C22 C31 1.375(7)
C22 C45 1.393(6)
C23 C30 1.386(6)
C23 C31 1.387(6)
C24 C51 1.385(6)
C25 C35 1.382(6)
C25 C43 1.385(6)
C26 C41 1.384(6)
C27 C44 1.406(6)
C28 C46 1.383(6)
C29 C52 1.396(6)
C32 C40 1.374(7)
C34 C50 1.384(6)
C35 C36 1.376(6)
C36 C39 1.399(6)
C37 C40 1.385(7)
C38 C48 1.380(7)
C38 C49 1.381(7)
C42 C50 1.385(6)
C42 C51 1.387(6)
C44 C48 1.381(6)
C46 C53 1.395(6)
C52 C53 1.376(6)
C1A C1B 1.462(10)
N2 C1B 1.154(10)

loop_
_geom_torsion_atom_site_label_1
_geom_torsion_atom_site_label_2
_geom_torsion_atom_site_label_3
_geom_torsion_atom_site_label_4
_geom_torsion
Co1 S5 C5 S3 -175.0(2)
Co1 S5 C5 C4 3.1(4)
Co1 S7 C4 S2 173.0(2)
Co1 S7 C4 C5 -5.0(4)
Co1 S11 C47 S9 -178.6(2)
Co1 S11 C47 C2 1.8(4)
Co1 S12 C2 S8 178.4(2)
Co1 S12 C2 C47 -1.3(4)
S2 C4 C5 S3 1.5(4)
S2 C4 C5 S5 -176.6(2)
S5 Co1 S7 C4 5.03(14)
S5 Co1 S11 C47 127.55(14)
S5 Co1 S12 C2 -116.78(14)
S7 Co1 S5 C5 -4.56(14)
S7 Co1 S11 C47 -122.52(14)
S7 Co1 S12 C2 130.72(14)
S7 C4 C5 S3 179.6(2)
S7 C4 C5 S5 1.5(6)
S8 C2 C47 S9 0.4(4)
S8 C2 C47 S11 180.0(2)
P10 C11 C28 C46 179.8(3)
P10 C11 C29 C52 179.4(3)
P10 C12 C24 C51 -179.1(3)
P10 C12 C34 C50 178.9(4)
P10 C27 C44 C48 -172.4(3)
S11 Co1 S5 C5 123.61(14)
S11 Co1 S7 C4 -113.05(14)
S11 Co1 S12 C2 1.76(14)
S12 Co1 S5 C5 -125.82(14)
S12 Co1 S7 C4 135.36(14)
S12 Co1 S11 C47 -1.87(14)
S12 C2 C47 S9 -180.0(2)
S12 C2 C47 S11 -0.4(6)
C1 C32 C40 C37 -1.4(7)
C2 S8 C54 S9 -1.3(3)
C2 S8 C54 S13 179.1(3)
C3 C26 C41 C20 -0.6(6)
C4 S2 C14 S3 -1.7(3)
C4 S2 C14 S6 176.9(3)
C5 S3 C14 S2 2.3(3)
C5 S3 C14 S6 -176.2(3)
C6 C18 C21 C17 0.2(6)
C7 C37 C40 C32 -0.2(7)
C8 C17 C21 C18 -0.1(6)
C9 C27 C44 C48 1.8(6)
C10 P10 C11 C28 -63.1(4)
C10 P10 C11 C29 118.8(3)
C10 P10 C12 C24 -19.5(4)
C10 P10 C12 C34 161.7(3)
C10 P10 C27 C9 -65.3(4)
C10 P10 C27 C44 109.0(4)
C10 C6 C18 C21 -0.5(6)
C10 C8 C17 C21 0.3(6)
C11 P10 C10 C6 -164.7(3)
C11 P10 C10 C8 18.4(4)
C11 P10 C12 C24 -140.7(4)
C11 P10 C12 C34 40.5(4)
C11 P10 C27 C9 57.5(4)
C11 P10 C27 C44 -128.2(3)
C11 C28 C46 C53 1.6(6)
C11 C29 C52 C53 -0.2(6)
C12 P10 C10 C6 76.9(4)
C12 P10 C10 C8 -100.0(4)
C12 P10 C11 C28 55.9(4)
C12 P10 C11 C29 -122.2(3)
C12 P10 C27 C9 177.1(3)
C12 P10 C27 C44 -8.6(4)
C12 C24 C51 C42 -0.3(7)
C12 C34 C50 C42 0.9(7)
C13 C20 C41 C26 0.1(6)
C14 S2 C4 S7 -178.1(2)
C14 S2 C4 C5 0.1(3)
C14 S3 C5 S5 175.8(2)
C14 S3 C5 C4 -2.4(3)
C15 P4 C30 C16 -81.6(4)
C15 P4 C30 C23 89.2(4)
C15 P4 C33 C3 33.6(4)
C15 P4 C33 C13 -147.9(3)
C15 P4 C39 C19 26.3(4)
C15 P4 C39 C36 -159.5(3)
C15 C1 C32 C40 1.5(7)
C15 C7 C37 C40 1.7(7)
C17 C8 C10 P10 176.3(3)
C17 C8 C10 C6 -0.6(6)
C18 C6 C10 P10 -176.3(3)
C18 C6 C10 C8 0.7(6)
C20 C13 C33 P4 -178.5(3)
C20 C13 C33 C3 0.0(6)
C24 C12 C34 C50 0.0(7)
C25 C35 C36 C39 0.0(7)
C26 C3 C33 P4 178.0(3)
C26 C3 C33 C13 -0.5(6)
C27 P10 C10 C6 -41.8(4)
C27 P10 C10 C8 141.3(3)
C27 P10 C11 C28 177.1(3)
C27 P10 C11 C29 -0.9(4)
C27 P10 C12 C24 96.9(4)
C27 P10 C12 C34 -81.9(4)
C27 C9 C49 C38 -0.9(7)
C27 C44 C48 C38 -1.9(7)
C28 C11 C29 C52 1.4(6)
C28 C46 C53 C52 -0.4(6)
C29 C11 C28 C46 -2.1(6)
C29 C52 C53 C46 -0.3(6)
C30 P4 C15 C1 -11.5(4)
C30 P4 C15 C7 166.3(3)
C30 P4 C33 C3 -83.5(3)
C30 P4 C33 C13 95.0(4)
C30 P4 C39 C19 144.2(4)
C30 P4 C39 C36 -41.6(4)
C30 C16 C45 C22 -0.4(6)
C30 C23 C31 C22 0.2(7)
C31 C22 C45 C16 1.1(7)
C31 C23 C30 P4 -170.2(3)
C31 C23 C30 C16 0.6(7)
C32 C1 C15 P4 177.8(3)
C32 C1 C15 C7 0.0(6)
C33 P4 C15 C1 -131.3(3)
C33 P4 C15 C7 46.5(4)
C33 P4 C30 C16 36.9(4)
C33 P4 C30 C23 -152.3(3)
C33 P4 C39 C19 -94.4(4)
C33 P4 C39 C36 79.8(4)
C33 C3 C26 C41 0.8(6)
C33 C13 C20 C41 0.2(6)
C34 C12 C24 C51 -0.3(7)
C35 C25 C43 C19 -0.1(7)
C35 C36 C39 P4 -173.8(4)
C35 C36 C39 C19 0.4(7)
C37 C7 C15 P4 -179.4(3)
C37 C7 C15 C1 -1.6(6)
C39 P4 C15 C1 108.0(4)
C39 P4 C15 C7 -74.1(4)
C39 P4 C30 C16 157.1(3)
C39 P4 C30 C23 -32.1(4)
C39 P4 C33 C3 156.1(3)
C39 P4 C33 C13 -25.4(4)
C39 C19 C43 C25 0.5(7)
C43 C19 C39 P4 173.6(4)
C43 C19 C39 C36 -0.6(7)
C43 C25 C35 C36 -0.1(8)
C45 C16 C30 P4 170.3(3)
C45 C16 C30 C23 -0.5(6)
C45 C22 C31 C23 -1.1(7)
C47 S9 C54 S8 1.4(3)
C47 S9 C54 S13 -178.9(3)
C48 C38 C49 C9 0.8(7)
C49 C9 C27 P10 173.9(3)
C49 C9 C27 C44 -0.4(6)
C49 C38 C48 C44 0.6(7)
C50 C42 C51 C24 1.2(7)
C51 C42 C50 C34 -1.5(7)
C54 S8 C2 S12 -179.1(2)
C54 S8 C2 C47 0.6(4)
C54 S9 C47 S11 179.3(2)
C54 S9 C47 C2 -1.1(3)
